data_7228484
loop_
_publ_author_name
'Puttreddy, Rakesh'
'Beyeh, Ngong Kodiah'
'Ras, Robin H.A.'
'Trant, John'
'Rissanen, Kari'

_publ_section_title
;
 Endo-/Exo- and Halogen Bonded Complexes of Conformationally Rigid
 Cethyl-2-bromoresorcinarene and aromatic N-oxides
;
_journal_name_full CrystEngComm
_journal_paper_doi 10.1039/C7CE00975E
_journal_year 2017
_chemical_formula_moiety 'C36 H36 Br4 O8, 2(C9 H7 N O), 2(C3 H6 O)'
_chemical_formula_sum 'C60 H62 Br4 N2 O12'
_chemical_formula_weight 1322.75
_space_group_crystal_system monoclinic
_space_group_IT_number 15
_space_group_name_Hall '-C 2yc'
_space_group_name_H-M_alt 'C 1 2/c 1'
_symmetry_space_group_name_Hall '-C 2yc'
_symmetry_space_group_name_H-M 'C 1 2/c 1'
_atom_sites_solution_hydrogens mixed
_atom_sites_solution_primary direct
_audit_creation_date 2017-05-09
_audit_creation_method
;
Olex2 1.2
(compiled 2016.08.25 svn.r3337 for OlexSys, GUI svn.r5103)
;
_audit_update_record
;
2017-05-22 deposited with the CCDC.
2017-06-15 downloaded from the CCDC.
;
_cell_angle_alpha 90
_cell_angle_beta 96.897(2)
_cell_angle_gamma 90
_cell_formula_units_Z 4
_cell_length_a 25.3967(6)
_cell_length_b 7.78520(18)
_cell_length_c 27.8052(8)
_cell_measurement_reflns_used 4884
_cell_measurement_temperature 123.00(10)
_cell_measurement_theta_max 73.9580
_cell_measurement_theta_min 4.4450
_cell_volume 5457.8(2)
_computing_cell_refinement 'CrysAlisPro 1.171.38.41 (Rigaku OD, 2015)'
_computing_data_collection 'CrysAlisPro 1.171.38.41 (Rigaku OD, 2015)'
_computing_data_reduction 'CrysAlisPro 1.171.38.41 (Rigaku OD, 2015)'
_computing_molecular_graphics 'Olex2 (Dolomanov et al., 2009)'
_computing_publication_material 'Olex2 (Dolomanov et al., 2009)'
_computing_structure_refinement 'ShelXL (Sheldrick, 2015)'
_computing_structure_solution 'ShelXT (Sheldrick, 2015)'
_diffrn_ambient_environment N~2~
_diffrn_ambient_temperature 123.00(10)
_diffrn_detector 'CCD plate'
_diffrn_detector_area_resol_mean 5.1977
_diffrn_detector_type Atlas
_diffrn_measured_fraction_theta_full 0.995
_diffrn_measured_fraction_theta_max 0.980
_diffrn_measurement_details
;
List of Runs (angles in degrees, time in seconds):

  # Type    Start    End  Width  t~exp~   \w     \q     \k     \f   Frames
#--------------------------------------------------------------------------
  1  \w    -66.00  33.00   1.00    6.00    --  -41.90  37.00 120.00   99
  2  \w      1.00  83.00   1.00    6.00    --   41.90 -99.00-120.00   82
  3  \w     77.00 153.00   1.00   24.00    --  106.66  77.00 -60.00   76
  4  \w     24.00 103.00   1.00   24.00    --  106.66 -94.00  60.00   79
  5  \w     36.00 117.00   1.00   24.00    --  106.66-125.00 -90.00   81
  6  \w     37.00 134.00   1.00   24.00    --  106.66 -61.00-120.00   97
  7  \w     92.00 144.00   1.00   24.00    --  106.66  61.00   0.00   52
;
_diffrn_measurement_device 'four-circle diffractometer'
_diffrn_measurement_device_type 'SuperNova, Dual, Cu at zero, Atlas'
_diffrn_measurement_method '\w scans'
_diffrn_orient_matrix_type 'CrysAlisPro convention (1999,Acta A55,543-557)'
_diffrn_orient_matrix_UB_11 0.0285643000
_diffrn_orient_matrix_UB_12 -0.0856828000
_diffrn_orient_matrix_UB_13 0.0459380000
_diffrn_orient_matrix_UB_21 0.0078944000
_diffrn_orient_matrix_UB_22 0.1771019000
_diffrn_orient_matrix_UB_23 0.0244003000
_diffrn_orient_matrix_UB_31 -0.0534428000
_diffrn_orient_matrix_UB_32 -0.0194956000
_diffrn_orient_matrix_UB_33 0.0203794000
_diffrn_radiation_monochromator mirror
_diffrn_radiation_probe x-ray
_diffrn_radiation_type CuK\a
_diffrn_radiation_wavelength 1.54184
_diffrn_reflns_av_R_equivalents 0.0324
_diffrn_reflns_av_unetI/netI 0.0453
_diffrn_reflns_Laue_measured_fraction_full 0.995
_diffrn_reflns_Laue_measured_fraction_max 0.980
_diffrn_reflns_limit_h_max 20
_diffrn_reflns_limit_h_min -30
_diffrn_reflns_limit_k_max 9
_diffrn_reflns_limit_k_min -8
_diffrn_reflns_limit_l_max 33
_diffrn_reflns_limit_l_min -32
_diffrn_reflns_number 9196
_diffrn_reflns_point_group_measured_fraction_full 0.995
_diffrn_reflns_point_group_measured_fraction_max 0.980
_diffrn_reflns_theta_full 66.730
_diffrn_reflns_theta_max 66.730
_diffrn_reflns_theta_min 3.675
_diffrn_source 'micro-focus sealed X-ray tube'
_diffrn_source_type 'SuperNova (Cu) X-ray Source'
_exptl_absorpt_coefficient_mu 4.150
_exptl_absorpt_correction_T_max 1.00000
_exptl_absorpt_correction_T_min 0.92465
_exptl_absorpt_correction_type gaussian
_exptl_absorpt_process_details
;
CrysAlisPro 1.171.38.41 (Rigaku Oxford Diffraction, 2015)
Empirical absorption correction using spherical harmonics,
 implemented in SCALE3 ABSPACK scaling algorithm.
;
_exptl_crystal_colour colourless
_exptl_crystal_colour_primary colourless
_exptl_crystal_density_diffrn 1.610
_exptl_crystal_description needle
_exptl_crystal_F_000 2688
_exptl_crystal_size_max 0.107
_exptl_crystal_size_mid 0.04
_exptl_crystal_size_min 0.022
_refine_diff_density_max 3.507
_refine_diff_density_min -0.848
_refine_diff_density_rms 0.196
_refine_ls_extinction_method none
_refine_ls_goodness_of_fit_ref 1.125
_refine_ls_hydrogen_treatment constr
_refine_ls_matrix_type full
_refine_ls_number_parameters 378
_refine_ls_number_reflns 4865
_refine_ls_number_restraints 19
_refine_ls_restrained_S_all 1.123
_refine_ls_R_factor_all 0.0631
_refine_ls_R_factor_gt 0.0549
_refine_ls_shift/su_max 0.001
_refine_ls_shift/su_mean 0.000
_refine_ls_structure_factor_coef Fsqd
_refine_ls_weighting_details 'w=1/[\s^2^(Fo^2^)+(0.0451P)^2^+140.8365P] where P=(Fo^2^+2Fc^2^)/3'
_refine_ls_weighting_scheme calc
_refine_ls_wR_factor_gt 0.1512
_refine_ls_wR_factor_ref 0.1626
_reflns_Friedel_coverage 0.000
_reflns_number_gt 4424
_reflns_number_total 4865
_reflns_threshold_expression 'I > 2\s(I)'
_cod_data_source_file c7ce00975e2.cif
_cod_data_source_block acetone_BrC2_8
_cod_database_code 7228484
_chemical_oxdiff_formula 'C20 H20 O9 N1 Br2'
_shelx_space_group_comment
;
The symmetry employed for this shelxl refinement is uniquely defined
by the following loop, which should always be used as a source of
symmetry information in preference to the above space-group names.
They are only intended as comments.
;
_reflns_odcompleteness_completeness 98.71
_reflns_odcompleteness_iscentric 1
_reflns_odcompleteness_theta 66.97
_olex2_refinement_description
;
1. Twinned data refinement
 Scales: 0.9363(11) 0.0637(11)
2. Fixed Uiso
 At 1.2 times of:
  All C(H) groups, All C(H,H) groups
 At 1.5 times of:
  All C(H,H,H) groups, All O(H) groups
3. Restrained distances
 C30-C31
 1.54 with sigma of 0.02
4. Uiso/Uaniso restraints and constraints
Uanis(C32) \\sim Ueq, Uanis(C30) \\sim Ueq: with sigma of 0.01 and sigma for
terminal atoms of 0.01
Uanis(C13) \\sim Ueq: with sigma of 0.01 and sigma for terminal atoms of 0.01
5. Others
 Fixed Sof: O6(0.5) C30(0.5) H30A(0.5) H30B(0.5) H30C(0.5) C31(0.5) C32(0.5)
 H32A(0.5) H32B(0.5) H32C(0.5)
6.a Riding coordinates:
 O1(H1), O2(H2), O3(H3)
6.b Ternary CH refined with riding coordinates:
 C7(H7), C16(H16)
6.c Secondary CH2 refined with riding coordinates:
 C14(H14A,H14B), C17(H17A,H17B)
6.d Aromatic/amide H refined with riding coordinates:
 C2(H2A), C9(H9), C19(H19), C20(H20), C23(H23), C24(H24), C25(H25), C26(H26),
 C27(H27)
6.e Idealised Me refined as rotating group:
 C15(H15A,H15B,H15C), C18(H18A,H18B,H18C), C29(H29A,H29B,H29C), C30(H30A,H30B,
 H30C), C32(H32A,H32B,H32C)
6.f Idealised tetrahedral OH refined as rotating group:
 O4(H4)
;
_shelx_shelxl_version_number 2014/7
_olex2_submission_special_instructions 'No special instructions were received'
_oxdiff_exptl_absorpt_empirical_details
;
Empirical correction (ABSPACK) includes:
- Absorption correction using spherical harmonics
- Frame scaling
;
_oxdiff_exptl_absorpt_empirical_full_max 1.128
_oxdiff_exptl_absorpt_empirical_full_min 0.882

loop_
_space_group_symop_operation_xyz
'x, y, z'
'-x, y, -z+1/2'
'x+1/2, y+1/2, z'
'-x+1/2, y+1/2, -z+1/2'
'-x, -y, -z'
'x, -y, z-1/2'
'-x+1/2, -y+1/2, -z'
'x+1/2, -y+1/2, z-1/2'

loop_
_atom_site_label
_atom_site_type_symbol
_atom_site_fract_x
_atom_site_fract_y
_atom_site_fract_z
_atom_site_U_iso_or_equiv
_atom_site_adp_type
_atom_site_occupancy
_atom_site_site_symmetry_order
_atom_site_calc_flag
_atom_site_refinement_flags_posn
_atom_site_refinement_flags_adp
_atom_site_refinement_flags_occupancy
_atom_site_disorder_assembly
_atom_site_disorder_group
Br1 Br 0.48480(3) 0.94051(10) 0.07459(3) 0.0198(2) Uani 1 1 d . . . . .
Br2 Br 0.26262(2) 0.82675(9) 0.24927(2) 0.01330(19) Uani 1 1 d . . . . .
O1 O 0.58007(18) 0.7307(7) 0.10957(17) 0.0180(11) Uani 1 1 d . . . . .
H1 H 0.6088 0.7087 0.1277 0.027 Uiso 1 1 d R . . . .
O2 O 0.39399(18) 0.7459(7) 0.10670(18) 0.0181(10) Uani 1 1 d . . . . .
H2 H 0.3686 0.7290 0.1229 0.027 Uiso 1 1 d R . . . .
O3 O 0.31085(18) 0.6717(7) 0.16117(16) 0.0159(10) Uani 1 1 d . . . . .
H3 H 0.2861 0.7422 0.1514 0.024 Uiso 1 1 d R . . . .
O4 O 0.32319(18) 0.6439(6) 0.33569(16) 0.0128(10) Uani 1 1 d . . . . .
H4 H 0.3086 0.5637 0.3479 0.019 Uiso 1 1 calc GR . . . .
O5 O 0.2294(2) 0.8948(7) 0.12731(17) 0.0217(11) Uani 1 1 d . . . . .
O6 O 0.4333(5) 0.617(2) -0.0284(6) 0.051(4) Uani 0.5 1 d . . . . .
O7 O 0.5000 1.1104(9) 0.2500 0.0199(15) Uani 1 2 d S T P . .
N1 N 0.2331(2) 0.9308(8) 0.0805(2) 0.0160(12) Uani 1 1 d . . . . .
C1 C 0.4408(3) 0.4999(9) 0.1448(2) 0.0117(13) Uani 1 1 d . . . . .
C2 C 0.4898(3) 0.4231(9) 0.1572(2) 0.0136(13) Uani 1 1 d . . . . .
H2A H 0.4910 0.3195 0.1739 0.016 Uiso 1 1 calc R . . . .
C3 C 0.5377(3) 0.4921(9) 0.1459(2) 0.0118(13) Uani 1 1 d . . . . .
C4 C 0.5360(3) 0.6495(10) 0.1224(2) 0.0137(14) Uani 1 1 d . . . . .
C5 C 0.4869(3) 0.7297(9) 0.1089(2) 0.0156(14) Uani 1 1 d . . . . .
C6 C 0.4402(3) 0.6596(10) 0.1205(2) 0.0151(14) Uani 1 1 d . . . . .
C7 C 0.3896(2) 0.4189(9) 0.1569(2) 0.0121(13) Uani 1 1 d . . . . .
H7 H 0.3617 0.4528 0.1312 0.015 Uiso 1 1 calc R . . . .
C8 C 0.3733(2) 0.4881(9) 0.2046(2) 0.0104(13) Uani 1 1 d . . . . .
C9 C 0.3979(2) 0.4256(9) 0.2488(2) 0.0117(13) Uani 1 1 d . . . . .
H9 H 0.4259 0.3486 0.2487 0.014 Uiso 1 1 calc R . . . .
C10 C 0.3819(2) 0.4747(8) 0.2931(2) 0.0106(13) Uani 1 1 d . . . . .
C11 C 0.3404(2) 0.5905(9) 0.2926(2) 0.0104(12) Uani 1 1 d . . . . .
C12 C 0.3169(2) 0.6604(8) 0.2490(2) 0.0115(13) Uani 1 1 d . . . . .
C13 C 0.3329(2) 0.6081(9) 0.2050(2) 0.0114(13) Uani 1 1 d . U . . .
C14 C 0.3915(3) 0.2210(9) 0.1569(2) 0.0148(14) Uani 1 1 d . . . . .
H14A H 0.3986 0.1816 0.1252 0.018 Uiso 1 1 calc R . . . .
H14B H 0.4205 0.1830 0.1804 0.018 Uiso 1 1 calc R . . . .
C15 C 0.3399(3) 0.1398(10) 0.1690(3) 0.0217(16) Uani 1 1 d . . . . .
H15A H 0.3110 0.1776 0.1460 0.033 Uiso 1 1 calc GR . . . .
H15B H 0.3336 0.1737 0.2010 0.033 Uiso 1 1 calc GR . . . .
H15C H 0.3428 0.0169 0.1676 0.033 Uiso 1 1 calc GR . . . .
C16 C 0.5903(3) 0.3999(9) 0.1596(2) 0.0116(13) Uani 1 1 d . . . . .
H16 H 0.6128 0.4269 0.1343 0.014 Uiso 1 1 calc R . . . .
C17 C 0.5853(3) 0.2035(9) 0.1609(2) 0.0147(14) Uani 1 1 d . . . . .
H17A H 0.5627 0.1720 0.1852 0.018 Uiso 1 1 calc R . . . .
H17B H 0.5684 0.1636 0.1298 0.018 Uiso 1 1 calc R . . . .
C18 C 0.6387(3) 0.1144(10) 0.1723(3) 0.0215(16) Uani 1 1 d . . . . .
H18A H 0.6622 0.1519 0.1498 0.032 Uiso 1 1 calc GR . . . .
H18B H 0.6339 -0.0077 0.1696 0.032 Uiso 1 1 calc GR . . . .
H18C H 0.6537 0.1428 0.2046 0.032 Uiso 1 1 calc GR . . . .
C19 C 0.1897(3) 0.9500(13) 0.0493(3) 0.0296(19) Uani 1 1 d . . . . .
H19 H 0.1566 0.9335 0.0597 0.036 Uiso 1 1 calc R . . . .
C20 C 0.1929(3) 0.9936(14) 0.0022(3) 0.037(2) Uani 1 1 d . . . . .
H20 H 0.1620 1.0105 -0.0188 0.044 Uiso 1 1 calc R . . . .
C21 C 0.2425(3) 1.0133(11) -0.0151(3) 0.0213(16) Uani 1 1 d . . . . .
C22 C 0.2883(3) 0.9812(9) 0.0179(2) 0.0163(14) Uani 1 1 d . . . . .
C23 C 0.2821(3) 0.9400(10) 0.0663(3) 0.0199(15) Uani 1 1 d . . . . .
H23 H 0.3118 0.9193 0.0885 0.024 Uiso 1 1 calc R . . . .
C24 C 0.3395(3) 0.9965(12) 0.0027(3) 0.0282(18) Uani 1 1 d . . . . .
H24 H 0.3698 0.9749 0.0242 0.034 Uiso 1 1 calc R . . . .
C25 C 0.3436(3) 1.0434(12) -0.0440(3) 0.0308(19) Uani 1 1 d . . . . .
H25 H 0.3770 1.0548 -0.0541 0.037 Uiso 1 1 calc R . . . .
C26 C 0.2984(4) 1.0748(12) -0.0771(3) 0.033(2) Uani 1 1 d . . . . .
H26 H 0.3026 1.1056 -0.1088 0.040 Uiso 1 1 calc R . . . .
C27 C 0.2494(3) 1.0616(11) -0.0643(3) 0.0243(17) Uani 1 1 d . . . . .
H27 H 0.2201 1.0832 -0.0868 0.029 Uiso 1 1 calc R . . . .
C28 C 0.5000 0.9544(14) 0.2500 0.022(2) Uani 1 2 d S T P . .
C29 C 0.4528(5) 0.8524(12) 0.2485(3) 0.052(3) Uani 1 1 d . . . . .
H29A H 0.4532 0.7896 0.2783 0.079 Uiso 1 1 calc GR . . . .
H29B H 0.4513 0.7733 0.2219 0.079 Uiso 1 1 calc GR . . . .
H29C H 0.4223 0.9260 0.2444 0.079 Uiso 1 1 calc GR . . . .
C30 C 0.5288(10) 0.589(5) -0.0145(15) 0.043(9) Uani 0.5 1 d D U . A -1
H30A H 0.5334 0.7080 -0.0058 0.064 Uiso 0.5 1 calc GR . . A -1
H30B H 0.5368 0.5727 -0.0471 0.064 Uiso 0.5 1 calc GR . . A -1
H30C H 0.5523 0.5202 0.0072 0.064 Uiso 0.5 1 calc GR . . A -1
C31 C 0.4711(6) 0.536(2) -0.0111(6) 0.026(4) Uani 0.5 1 d D . . A -1
C32 C 0.4689(13) 0.372(4) 0.0190(15) 0.040(8) Uani 0.5 1 d . U . A -1
H32A H 0.4337 0.3256 0.0142 0.059 Uiso 0.5 1 calc GR . . A -1
H32B H 0.4782 0.3987 0.0526 0.059 Uiso 0.5 1 calc GR . . A -1
H32C H 0.4934 0.2894 0.0090 0.059 Uiso 0.5 1 calc GR . . A -1

loop_
_atom_site_aniso_label
_atom_site_aniso_U_11
_atom_site_aniso_U_22
_atom_site_aniso_U_33
_atom_site_aniso_U_23
_atom_site_aniso_U_13
_atom_site_aniso_U_12
Br1 0.0186(4) 0.0162(4) 0.0242(4) 0.0082(3) 0.0010(3) -0.0013(3)
Br2 0.0119(3) 0.0133(3) 0.0151(3) 0.0003(3) 0.0034(3) 0.0042(3)
O1 0.009(2) 0.027(3) 0.018(2) 0.007(2) 0.0009(18) -0.004(2)
O2 0.012(2) 0.020(3) 0.022(2) 0.009(2) 0.0045(19) 0.004(2)
O3 0.015(2) 0.020(3) 0.011(2) 0.002(2) -0.0001(18) 0.007(2)
O4 0.015(2) 0.014(2) 0.010(2) -0.0012(19) 0.0048(17) 0.0026(19)
O5 0.028(3) 0.027(3) 0.012(2) 0.005(2) 0.010(2) 0.006(2)
O6 0.032(7) 0.057(10) 0.060(9) -0.006(8) -0.009(6) 0.005(7)
O7 0.019(4) 0.014(4) 0.027(4) 0.000 0.007(3) 0.000
N1 0.024(3) 0.014(3) 0.014(3) -0.003(2) 0.015(2) -0.002(2)
C1 0.013(3) 0.014(3) 0.009(3) -0.004(3) 0.003(2) -0.001(3)
C2 0.017(3) 0.011(3) 0.014(3) 0.000(3) 0.005(3) 0.001(3)
C3 0.014(3) 0.014(3) 0.006(3) -0.002(2) -0.002(2) 0.000(3)
C4 0.011(3) 0.023(4) 0.007(3) -0.001(3) 0.000(2) -0.002(3)
C5 0.018(3) 0.017(3) 0.012(3) 0.001(3) 0.003(3) 0.000(3)
C6 0.017(3) 0.018(4) 0.010(3) -0.003(3) 0.001(2) 0.002(3)
C7 0.009(3) 0.014(3) 0.013(3) -0.002(3) 0.001(2) 0.003(3)
C8 0.009(3) 0.010(3) 0.013(3) 0.000(3) 0.003(2) -0.004(3)
C9 0.009(3) 0.012(3) 0.015(3) 0.002(3) 0.003(2) 0.000(2)
C10 0.011(3) 0.009(3) 0.013(3) -0.001(2) 0.002(2) -0.004(3)
C11 0.009(3) 0.012(3) 0.012(3) -0.003(3) 0.004(2) -0.003(3)
C12 0.008(3) 0.009(3) 0.019(3) -0.003(3) 0.006(2) -0.001(2)
C13 0.006(3) 0.013(3) 0.015(3) 0.002(3) 0.002(2) -0.003(2)
C14 0.017(3) 0.014(3) 0.014(3) -0.005(3) 0.003(3) 0.001(3)
C15 0.020(4) 0.017(4) 0.028(4) -0.005(3) 0.003(3) -0.006(3)
C16 0.012(3) 0.015(3) 0.009(3) -0.002(3) 0.003(2) 0.001(3)
C17 0.014(3) 0.013(3) 0.017(3) -0.006(3) 0.002(3) -0.001(3)
C18 0.017(4) 0.015(4) 0.032(4) -0.007(3) 0.004(3) 0.002(3)
C19 0.014(4) 0.051(6) 0.024(4) -0.001(4) 0.007(3) -0.005(4)
C20 0.023(4) 0.065(7) 0.022(4) 0.001(4) 0.000(3) -0.009(4)
C21 0.020(4) 0.029(4) 0.014(3) -0.001(3) -0.001(3) -0.005(3)
C22 0.022(4) 0.013(3) 0.014(3) 0.003(3) 0.005(3) 0.000(3)
C23 0.020(4) 0.022(4) 0.018(3) 0.002(3) 0.004(3) 0.005(3)
C24 0.022(4) 0.038(5) 0.026(4) 0.012(4) 0.009(3) 0.005(4)
C25 0.030(4) 0.035(5) 0.030(4) 0.006(4) 0.018(4) -0.001(4)
C26 0.052(6) 0.030(5) 0.019(4) -0.002(4) 0.009(4) 0.000(4)
C27 0.023(4) 0.030(4) 0.017(3) 0.004(3) -0.010(3) -0.004(3)
C28 0.037(6) 0.016(5) 0.013(5) 0.000 0.004(4) 0.000
C29 0.108(9) 0.028(5) 0.022(4) -0.005(4) 0.009(5) -0.047(6)
C30 0.049(12) 0.044(13) 0.034(11) 0.001(9) 0.005(8) 0.005(8)
C31 0.025(9) 0.028(9) 0.024(8) -0.011(7) 0.002(7) -0.001(7)
C32 0.048(11) 0.033(11) 0.037(11) -0.003(8) 0.004(8) -0.002(7)

loop_
_atom_type_symbol
_atom_type_description
_atom_type_scat_dispersion_real
_atom_type_scat_dispersion_imag
_atom_type_scat_source
C C 0.0181 0.0091 'International Tables Vol C Tables 4.2.6.8 and 6.1.1.4'
H H 0.0000 0.0000 'International Tables Vol C Tables 4.2.6.8 and 6.1.1.4'
Br Br -0.6763 1.2805 'International Tables Vol C Tables 4.2.6.8 and 6.1.1.4'
N N 0.0311 0.0180 'International Tables Vol C Tables 4.2.6.8 and 6.1.1.4'
O O 0.0492 0.0322 'International Tables Vol C Tables 4.2.6.8 and 6.1.1.4'

loop_
_exptl_crystal_face_index_h
_exptl_crystal_face_index_k
_exptl_crystal_face_index_l
_exptl_crystal_face_perp_dist
-15 0 9 0.0165
15 0 -9 0.0183
0 -5 -1 0.0509
0 5 1 0.0543
4 0 17 0.0114
-3 0 -17 0.0100

loop_
_geom_angle_atom_site_label_1
_geom_angle_atom_site_label_2
_geom_angle_atom_site_label_3
_geom_angle
_geom_angle_site_symmetry_1
_geom_angle_site_symmetry_3
C4 O1 H1 114.9 . .
C6 O2 H2 117.4 . .
C13 O3 H3 136.3 . .
C11 O4 H4 109.5 . .
O5 N1 C23 117.8(6) . .
C19 N1 O5 120.4(6) . .
C19 N1 C23 121.7(6) . .
C2 C1 C6 117.1(6) . .
C2 C1 C7 122.2(6) . .
C6 C1 C7 120.6(6) . .
C1 C2 H2A 118.1 . .
C1 C2 C3 123.9(6) . .
C3 C2 H2A 118.1 . .
C2 C3 C16 121.5(6) . .
C4 C3 C2 117.9(6) . .
C4 C3 C16 120.6(6) . .
O1 C4 C3 123.5(6) . .
O1 C4 C5 116.8(6) . .
C3 C4 C5 119.6(6) . .
C4 C5 Br1 119.3(5) . .
C6 C5 Br1 119.2(5) . .
C6 C5 C4 121.5(7) . .
O2 C6 C1 121.8(6) . .
O2 C6 C5 118.2(6) . .
C5 C6 C1 120.0(6) . .
C1 C7 H7 106.9 . .
C1 C7 C8 111.8(5) . .
C1 C7 C14 112.7(6) . .
C8 C7 H7 106.9 . .
C8 C7 C14 111.3(6) . .
C14 C7 H7 106.9 . .
C9 C8 C7 120.0(6) . .
C13 C8 C7 121.3(6) . .
C13 C8 C9 118.7(6) . .
C8 C9 H9 118.9 . .
C10 C9 C8 122.3(6) . .
C10 C9 H9 118.9 . .
C9 C10 C16 120.1(6) . 2_655
C11 C10 C9 118.1(6) . .
C11 C10 C16 121.8(6) . 2_655
O4 C11 C12 119.1(6) . .
C10 C11 O4 120.3(6) . .
C10 C11 C12 120.5(6) . .
C11 C12 Br2 119.9(5) . .
C13 C12 Br2 119.6(5) . .
C13 C12 C11 120.5(6) . .
O3 C13 C8 117.4(6) . .
O3 C13 C12 122.8(6) . .
C8 C13 C12 119.9(6) . .
C7 C14 H14A 109.1 . .
C7 C14 H14B 109.1 . .
H14A C14 H14B 107.8 . .
C15 C14 C7 112.6(6) . .
C15 C14 H14A 109.1 . .
C15 C14 H14B 109.1 . .
C14 C15 H15A 109.5 . .
C14 C15 H15B 109.5 . .
C14 C15 H15C 109.5 . .
H15A C15 H15B 109.5 . .
H15A C15 H15C 109.5 . .
H15B C15 H15C 109.5 . .
C3 C16 C10 109.5(5) . 2_655
C3 C16 H16 106.7 . .
C3 C16 C17 113.7(6) . .
C10 C16 H16 106.7 2_655 .
C10 C16 C17 112.9(6) 2_655 .
C17 C16 H16 106.7 . .
C16 C17 H17A 109.1 . .
C16 C17 H17B 109.1 . .
H17A C17 H17B 107.8 . .
C18 C17 C16 112.6(6) . .
C18 C17 H17A 109.1 . .
C18 C17 H17B 109.1 . .
C17 C18 H18A 109.5 . .
C17 C18 H18B 109.5 . .
C17 C18 H18C 109.5 . .
H18A C18 H18B 109.5 . .
H18A C18 H18C 109.5 . .
H18B C18 H18C 109.5 . .
N1 C19 H19 119.5 . .
N1 C19 C20 120.9(7) . .
C20 C19 H19 119.5 . .
C19 C20 H20 119.6 . .
C19 C20 C21 120.9(8) . .
C21 C20 H20 119.6 . .
C20 C21 C22 117.4(7) . .
C20 C21 C27 124.3(7) . .
C22 C21 C27 118.3(7) . .
C21 C22 C24 120.3(7) . .
C23 C22 C21 118.8(6) . .
C23 C22 C24 120.9(7) . .
N1 C23 C22 120.1(7) . .
N1 C23 H23 120.0 . .
C22 C23 H23 120.0 . .
C22 C24 H24 120.6 . .
C25 C24 C22 118.8(8) . .
C25 C24 H24 120.6 . .
C24 C25 H25 119.3 . .
C24 C25 C26 121.5(8) . .
C26 C25 H25 119.3 . .
C25 C26 H26 119.2 . .
C27 C26 C25 121.6(8) . .
C27 C26 H26 119.2 . .
C21 C27 H27 120.2 . .
C26 C27 C21 119.6(7) . .
C26 C27 H27 120.2 . .
O7 C28 C29 123.6(6) . 2_655
O7 C28 C29 123.6(6) . .
C29 C28 C29 112.8(13) 2_655 .
C28 C29 H29A 109.5 . .
C28 C29 H29B 109.5 . .
C28 C29 H29C 109.5 . .
H29A C29 H29B 109.5 . .
H29A C29 H29C 109.5 . .
H29B C29 H29C 109.5 . .
H30A C30 H30B 109.5 . .
H30A C30 H30C 109.5 . .
H30B C30 H30C 109.5 . .
C31 C30 H30A 109.5 . .
C31 C30 H30B 109.5 . .
C31 C30 H30C 109.5 . .
O6 C31 C30 124(2) . .
O6 C31 C32 125.4(16) . .
C32 C31 C30 111(2) . .
C31 C32 H32A 109.5 . .
C31 C32 H32B 109.5 . .
C31 C32 H32C 109.5 . .
H32A C32 H32B 109.5 . .
H32A C32 H32C 109.5 . .
H32B C32 H32C 109.5 . .

loop_
_geom_bond_atom_site_label_1
_geom_bond_atom_site_label_2
_geom_bond_distance
_geom_bond_site_symmetry_2
Br1 C5 1.896(7) .
Br2 C12 1.891(6) .
O1 H1 0.8536 .
O1 C4 1.370(8) .
O2 H2 0.8413 .
O2 C6 1.366(8) .
O3 H3 0.8533 .
O3 C13 1.372(8) .
O4 H4 0.8200 .
O4 C11 1.388(8) .
O5 N1 1.347(7) .
O6 C31 1.20(2) .
O7 C28 1.214(13) .
N1 C19 1.327(10) .
N1 C23 1.351(9) .
C1 C2 1.387(10) .
C1 C6 1.414(10) .
C1 C7 1.520(9) .
C2 H2A 0.9300 .
C2 C3 1.397(10) .
C3 C4 1.387(10) .
C3 C16 1.526(9) .
C4 C5 1.405(10) .
C5 C6 1.379(10) .
C7 H7 0.9800 .
C7 C8 1.534(9) .
C7 C14 1.541(9) .
C8 C9 1.397(9) .
C8 C13 1.388(9) .
C9 H9 0.9300 .
C9 C10 1.395(9) .
C10 C11 1.385(9) .
C10 C16 1.531(9) 2_655
C11 C12 1.398(10) .
C12 C13 1.395(9) .
C14 H14A 0.9700 .
C14 H14B 0.9700 .
C14 C15 1.529(10) .
C15 H15A 0.9600 .
C15 H15B 0.9600 .
C15 H15C 0.9600 .
C16 C10 1.531(9) 2_655
C16 H16 0.9800 .
C16 C17 1.535(9) .
C17 H17A 0.9700 .
C17 H17B 0.9700 .
C17 C18 1.523(10) .
C18 H18A 0.9600 .
C18 H18B 0.9600 .
C18 H18C 0.9600 .
C19 H19 0.9300 .
C19 C20 1.366(12) .
C20 H20 0.9300 .
C20 C21 1.408(11) .
C21 C22 1.413(10) .
C21 C27 1.451(10) .
C22 C23 1.411(10) .
C22 C24 1.421(10) .
C23 H23 0.9300 .
C24 H24 0.9300 .
C24 C25 1.363(11) .
C25 H25 0.9300 .
C25 C26 1.405(13) .
C26 H26 0.9300 .
C26 C27 1.337(12) .
C27 H27 0.9300 .
C28 C29 1.435(11) 2_655
C28 C29 1.435(11) .
C29 H29A 0.9600 .
C29 H29B 0.9600 .
C29 H29C 0.9600 .
C30 H30A 0.9600 .
C30 H30B 0.9600 .
C30 H30C 0.9600 .
C30 C31 1.537(19) .
C31 C32 1.53(4) .
C32 H32A 0.9600 .
C32 H32B 0.9600 .
C32 H32C 0.9600 .

loop_
_geom_torsion_atom_site_label_1
_geom_torsion_atom_site_label_2
_geom_torsion_atom_site_label_3
_geom_torsion_atom_site_label_4
_geom_torsion
_geom_torsion_site_symmetry_1
_geom_torsion_site_symmetry_4
Br1 C5 C6 O2 0.1(9) . .
Br1 C5 C6 C1 178.1(5) . .
Br2 C12 C13 O3 -0.3(9) . .
Br2 C12 C13 C8 179.0(5) . .
O1 C4 C5 Br1 -0.1(8) . .
O1 C4 C5 C6 -179.2(6) . .
O4 C11 C12 Br2 0.5(8) . .
O4 C11 C12 C13 -179.3(6) . .
O5 N1 C19 C20 177.2(8) . .
O5 N1 C23 C22 -178.6(6) . .
N1 C19 C20 C21 2.3(16) . .
C1 C2 C3 C4 2.2(10) . .
C1 C2 C3 C16 -178.8(6) . .
C1 C7 C8 C9 -79.2(8) . .
C1 C7 C8 C13 103.3(7) . .
C1 C7 C14 C15 -179.9(6) . .
C2 C1 C6 O2 179.9(6) . .
C2 C1 C6 C5 2.0(9) . .
C2 C1 C7 C8 94.8(7) . .
C2 C1 C7 C14 -31.6(9) . .
C2 C3 C4 O1 179.8(6) . .
C2 C3 C4 C5 -2.9(9) . .
C2 C3 C16 C10 -97.3(7) . 2_655
C2 C3 C16 C17 30.1(9) . .
C3 C4 C5 Br1 -177.6(5) . .
C3 C4 C5 C6 3.3(10) . .
C3 C16 C17 C18 177.2(6) . .
C4 C3 C16 C10 81.7(7) . 2_655
C4 C3 C16 C17 -150.9(6) . .
C4 C5 C6 O2 179.2(6) . .
C4 C5 C6 C1 -2.8(10) . .
C6 C1 C2 C3 -1.8(10) . .
C6 C1 C7 C8 -84.6(7) . .
C6 C1 C7 C14 149.1(6) . .
C7 C1 C2 C3 178.8(6) . .
C7 C1 C6 O2 -0.7(9) . .
C7 C1 C6 C5 -178.6(6) . .
C7 C8 C9 C10 -175.1(6) . .
C7 C8 C13 O3 -4.7(9) . .
C7 C8 C13 C12 176.0(6) . .
C8 C7 C14 C15 53.5(8) . .
C8 C9 C10 C11 -0.5(10) . .
C8 C9 C10 C16 179.0(6) . 2_655
C9 C8 C13 O3 177.7(6) . .
C9 C8 C13 C12 -1.6(9) . .
C9 C10 C11 O4 -179.8(6) . .
C9 C10 C11 C12 -2.4(9) . .
C10 C11 C12 Br2 -176.9(5) . .
C10 C11 C12 C13 3.2(10) . .
C10 C16 C17 C18 -57.2(8) 2_655 .
C11 C12 C13 O3 179.5(6) . .
C11 C12 C13 C8 -1.2(9) . .
C13 C8 C9 C10 2.5(10) . .
C14 C7 C8 C9 47.9(8) . .
C14 C7 C8 C13 -129.7(7) . .
C16 C3 C4 O1 0.8(9) . .
C16 C3 C4 C5 178.1(6) . .
C16 C10 C11 O4 0.8(10) 2_655 .
C16 C10 C11 C12 178.2(6) 2_655 .
C19 N1 C23 C22 3.9(12) . .
C19 C20 C21 C22 1.8(14) . .
C19 C20 C21 C27 -179.1(9) . .
C20 C21 C22 C23 -3.1(12) . .
C20 C21 C22 C24 179.2(8) . .
C20 C21 C27 C26 -179.2(9) . .
C21 C22 C23 N1 0.4(11) . .
C21 C22 C24 C25 0.4(13) . .
C22 C21 C27 C26 -0.2(12) . .
C22 C24 C25 C26 -0.7(14) . .
C23 N1 C19 C20 -5.3(14) . .
C23 C22 C24 C25 -177.3(8) . .
C24 C22 C23 N1 178.1(7) . .
C24 C25 C26 C27 0.6(15) . .
C25 C26 C27 C21 -0.1(14) . .
C27 C21 C22 C23 177.8(7) . .
C27 C21 C22 C24 0.1(12) . .

loop_
_exptl_oxdiff_crystal_face_indexfrac_h
_exptl_oxdiff_crystal_face_indexfrac_k
_exptl_oxdiff_crystal_face_indexfrac_l
_exptl_oxdiff_crystal_face_x
_exptl_oxdiff_crystal_face_y
_exptl_oxdiff_crystal_face_z
-15.0001 0.0000 8.9990 -0.0151 0.1012 0.9850
15.0001 -0.0000 -8.9990 0.0151 -0.1012 -0.9850
-0.0002 -5.0000 -0.9974 0.3826 -0.9098 0.0772
0.0002 5.0000 0.9974 -0.3826 0.9098 -0.0772
3.9996 0.0000 17.0000 0.8952 0.4464 0.1327
-2.9996 -0.0000 -17.0000 -0.8666 -0.4385 -0.1861

loop_
_twin_individual_id
_twin_individual_mass_fraction_refined
1 0.9363(11)
2 0.0637(11)
